data_7245299
loop_
_publ_author_name
'Buldashov, Ivan A.'
'Medvedev, Alexander G.'
'Mikhaylov, Alexey A.'
'Andrei, Churakov'
'Lev, Ovadia'
'Prikhodchenko, Petr V.'

_publ_section_title
;
 Non-covalent interactions of hydroperoxo group in crystalline adducts of
 organic hydroperoxides and their potassium salts
;
_journal_name_full CrystEngComm
_journal_paper_doi 10.1039/D2CE01017H
_journal_year 2022
_chemical_formula_moiety 'C7 H14 O4, C7 H13 O4, K'
_chemical_formula_sum 'C14 H27 K O8'
_chemical_formula_weight 362.45
_space_group_crystal_system monoclinic
_space_group_IT_number 14
_space_group_name_Hall '-P 2ybc'
_space_group_name_H-M_alt 'P 1 21/c 1'
_atom_sites_solution_hydrogens mixed
_atom_sites_solution_primary direct
_atom_sites_solution_secondary difmap
_audit_creation_method SHELXL-2018/3
_audit_update_record
;
2022-02-22 deposited with the CCDC.	2022-08-12 downloaded from the CCDC.
;
_cell_angle_alpha 90
_cell_angle_beta 99.627(3)
_cell_angle_gamma 90
_cell_formula_units_Z 4
_cell_length_a 15.4395(12)
_cell_length_b 10.8481(9)
_cell_length_c 10.6569(8)
_cell_measurement_reflns_used 4389
_cell_measurement_temperature 100(2)
_cell_measurement_theta_max 30.408
_cell_measurement_theta_min 2.306
_cell_volume 1759.8(2)
_computing_cell_refinement 'SAINT (Bruker, 2018)'
_computing_data_collection '<i>APEX3</i> (Bruker, 2018)'
_computing_data_reduction 'SAINT (Bruker, 2018)'
_computing_structure_refinement 'SHELXL-2018/3 (Sheldrick, 2018)'
_computing_structure_solution 'SHELXT (Sheldrick, 2016)'
_diffrn_ambient_temperature 100(2)
_diffrn_measured_fraction_theta_full 0.995
_diffrn_measured_fraction_theta_max 0.996
_diffrn_measurement_device_type 'Bruker D8 Venture'
_diffrn_measurement_method \w
_diffrn_radiation_type MoK\a
_diffrn_radiation_wavelength 0.71073
_diffrn_reflns_av_R_equivalents 0.0490
_diffrn_reflns_av_unetI/netI 0.0501
_diffrn_reflns_Laue_measured_fraction_full 0.995
_diffrn_reflns_Laue_measured_fraction_max 0.996
_diffrn_reflns_limit_h_max 19
_diffrn_reflns_limit_h_min -20
_diffrn_reflns_limit_k_max 14
_diffrn_reflns_limit_k_min -14
_diffrn_reflns_limit_l_max 14
_diffrn_reflns_limit_l_min -14
_diffrn_reflns_number 15973
_diffrn_reflns_point_group_measured_fraction_full 0.995
_diffrn_reflns_point_group_measured_fraction_max 0.996
_diffrn_reflns_theta_full 25.242
_diffrn_reflns_theta_max 27.998
_diffrn_reflns_theta_min 2.305
_exptl_absorpt_coefficient_mu 0.338
_exptl_absorpt_correction_type multi-scan
_exptl_absorpt_process_details 'SADABS (bruker, 2008)'
_exptl_crystal_colour colorless
_exptl_crystal_density_diffrn 1.368
_exptl_crystal_density_meas ?
_exptl_crystal_density_method 'not measured'
_exptl_crystal_description prism
_exptl_crystal_F_000 776
_exptl_crystal_size_max 0.100
_exptl_crystal_size_mid 0.100
_exptl_crystal_size_min 0.050
_exptl_transmission_factor_max 0.7461
_exptl_transmission_factor_min 0.6623
_refine_diff_density_max 0.303
_refine_diff_density_min -0.304
_refine_diff_density_rms 0.061
_refine_ls_extinction_method none
_refine_ls_goodness_of_fit_ref 1.090
_refine_ls_hydrogen_treatment mixed
_refine_ls_matrix_type full
_refine_ls_number_parameters 268
_refine_ls_number_reflns 4227
_refine_ls_number_restraints 0
_refine_ls_restrained_S_all 1.090
_refine_ls_R_factor_all 0.0680
_refine_ls_R_factor_gt 0.0470
_refine_ls_shift/su_max 0.000
_refine_ls_shift/su_mean 0.000
_refine_ls_structure_factor_coef Fsqd
_refine_ls_weighting_details 'w=1/[\s^2^(Fo^2^)+(0.0252P)^2^+1.1945P] where P=(Fo^2^+2Fc^2^)/3'
_refine_ls_weighting_scheme calc
_refine_ls_wR_factor_gt 0.0873
_refine_ls_wR_factor_ref 0.0940
_reflns_Friedel_coverage 0.000
_reflns_number_gt 3287
_reflns_number_total 4227
_reflns_threshold_expression 'I > 2\s(I)'
_cod_data_source_file d2ce01017h2.cif
_cod_data_source_block a_CCDC2
_cod_depositor_comments
;
The following automatic conversions were performed:

data item '_exptl_crystal_density_meas' value 'not measured' was
changed to '?' -- the value is perceived as not measured.

Automatic conversion script
Id: cif_fix_values 7556 2019-12-06 15:28:31Z antanas 
;
_cod_original_sg_symbol_H-M 'P 21/c'
_cod_database_code 7245299
_shelx_shelxl_version_number 2018/3
_shelx_space_group_comment
;
The symmetry employed for this shelxl refinement is uniquely defined
by the following loop, which should always be used as a source of
symmetry information in preference to the above space-group names.
They are only intended as comments.
;
_shelx_estimated_absorpt_t_min 0.967
_shelx_estimated_absorpt_t_max 0.983

loop_
_space_group_symop_operation_xyz
'x, y, z'
'-x, y+1/2, -z+1/2'
'-x, -y, -z'
'x, -y-1/2, z-1/2'

loop_
_atom_site_label
_atom_site_type_symbol
_atom_site_fract_x
_atom_site_fract_y
_atom_site_fract_z
_atom_site_U_iso_or_equiv
_atom_site_adp_type
_atom_site_occupancy
_atom_site_site_symmetry_order
_atom_site_calc_flag
_atom_site_refinement_flags_posn
_atom_site_refinement_flags_adp
_atom_site_refinement_flags_occupancy
_atom_site_disorder_assembly
_atom_site_disorder_group
K1 K 0.43746(3) 0.33307(4) 1.00189(4) 0.01574(10) Uani 1 1 d . . . . .
C1 C 0.58082(12) 0.40461(16) 0.76256(18) 0.0129(4) Uani 1 1 d . . . . .
C2 C 0.59941(13) 0.46159(18) 0.63932(18) 0.0156(4) Uani 1 1 d . . . . .
H2A H 0.615050 0.549503 0.654173 0.019 Uiso 1 1 calc R U . . .
H2B H 0.545604 0.457610 0.574254 0.019 Uiso 1 1 calc R U . . .
C3 C 0.67419(13) 0.39546(19) 0.58929(19) 0.0195(4) Uani 1 1 d . . . . .
H3A H 0.654482 0.311602 0.561061 0.023 Uiso 1 1 calc R U . . .
H3B H 0.687901 0.440589 0.514281 0.023 Uiso 1 1 calc R U . . .
C4 C 0.75693(13) 0.3855(2) 0.6878(2) 0.0210(4) Uani 1 1 d . . . . .
H4A H 0.778601 0.470672 0.710980 0.025 Uiso 1 1 calc R U . . .
C5 C 0.73570(13) 0.3228(2) 0.80775(19) 0.0204(4) Uani 1 1 d . . . . .
H5A H 0.716355 0.237015 0.787301 0.025 Uiso 1 1 calc R U . . .
H5B H 0.789353 0.319666 0.873167 0.025 Uiso 1 1 calc R U . . .
C6 C 0.66361(13) 0.39209(18) 0.86067(18) 0.0159(4) Uani 1 1 d . . . . .
H6A H 0.649662 0.347604 0.935910 0.019 Uiso 1 1 calc R U . . .
H6B H 0.685263 0.475190 0.888686 0.019 Uiso 1 1 calc R U . . .
C7 C 0.82913(16) 0.3157(3) 0.6352(2) 0.0378(6) Uani 1 1 d . . . . .
H7A H 0.810742 0.230136 0.617554 0.057 Uiso 1 1 calc R U . . .
H7B H 0.883326 0.317239 0.697911 0.057 Uiso 1 1 calc R U . . .
H7C H 0.839595 0.355165 0.556325 0.057 Uiso 1 1 calc R U . . .
O1 O 0.52337(9) 0.47626(12) 0.82486(13) 0.0153(3) Uani 1 1 d . . . . .
O2 O 0.44293(9) 0.50626(12) 0.73354(14) 0.0188(3) Uani 1 1 d . . . . .
O3 O 0.53983(9) 0.29046(12) 0.72197(12) 0.0145(3) Uani 1 1 d . . . . .
O4 O 0.52294(10) 0.22208(13) 0.83481(14) 0.0195(3) Uani 1 1 d . . . . .
H4 H 0.5376(17) 0.140(2) 0.806(3) 0.041(8) Uiso 1 1 d . . . . .
C8 C 0.22928(14) 0.3698(2) 0.7326(2) 0.0279(5) Uani 1 1 d . . . . .
C9 C 0.14808(14) 0.4496(2) 0.7037(2) 0.0274(5) Uani 1 1 d . . . . .
H9BA H 0.165296 0.535831 0.689953 0.033 Uiso 0.5 1 calc R U P A 2
H9BB H 0.116089 0.448242 0.776812 0.033 Uiso 0.5 1 calc R U P A 2
H9AA H 0.109713 0.416359 0.627451 0.033 Uiso 0.5 1 calc R U P B 1
H9AB H 0.166008 0.533742 0.682766 0.033 Uiso 0.5 1 calc R U P B 1
C10 C 0.0923(3) 0.4586(4) 0.8176(4) 0.0251(10) Uani 0.5 1 d . . P C 1
H10A H 0.128669 0.494563 0.894220 0.030 Uiso 0.5 1 calc R U P C 1
H10B H 0.040110 0.511555 0.792501 0.030 Uiso 0.5 1 calc R U P C 1
C11 C 0.0644(3) 0.3291(5) 0.8453(4) 0.0256(9) Uani 0.5 1 d . . P C 1
H11 H 0.028920 0.294983 0.765807 0.031 Uiso 0.5 1 calc R U P C 1
C12 C 0.1451(3) 0.2478(4) 0.8821(4) 0.0254(10) Uani 0.5 1 d . . P C 1
H12A H 0.178782 0.277110 0.963917 0.030 Uiso 0.5 1 calc R U P C 1
H12B H 0.125883 0.162275 0.894781 0.030 Uiso 0.5 1 calc R U P C 1
C13 C 0.2047(3) 0.2479(4) 0.7820(5) 0.0204(10) Uani 0.5 1 d . . P C 1
H13A H 0.259654 0.204482 0.818167 0.024 Uiso 0.5 1 calc R U P C 1
H13B H 0.175729 0.198644 0.708678 0.024 Uiso 0.5 1 calc R U P C 1
C14 C 0.0070(7) 0.3298(7) 0.9491(11) 0.040(2) Uani 0.5 1 d . . P C 1
H14A H -0.011297 0.245390 0.964421 0.059 Uiso 0.5 1 calc R U P C 1
H14B H -0.045115 0.380896 0.921722 0.059 Uiso 0.5 1 calc R U P C 1
H14C H 0.040510 0.363643 1.027813 0.059 Uiso 0.5 1 calc R U P C 1
C15 C 0.0840(3) 0.3983(4) 0.5759(4) 0.0244(10) Uani 0.5 1 d . . P C 2
H15A H 0.027828 0.444271 0.565820 0.029 Uiso 0.5 1 calc R U P C 2
H15B H 0.111901 0.417280 0.501012 0.029 Uiso 0.5 1 calc R U P C 2
C16 C 0.0633(3) 0.2600(4) 0.5748(4) 0.0225(9) Uani 0.5 1 d . . P C 2
H16 H 0.031931 0.242431 0.647651 0.027 Uiso 0.5 1 calc R U P C 2
C17 C 0.1489(3) 0.1863(4) 0.5957(4) 0.0226(9) Uani 0.5 1 d . . P C 2
H17A H 0.135143 0.097369 0.599873 0.027 Uiso 0.5 1 calc R U P C 2
H17B H 0.179725 0.199086 0.522413 0.027 Uiso 0.5 1 calc R U P C 2
C18 C 0.2093(3) 0.2240(4) 0.7177(5) 0.0218(10) Uani 0.5 1 d . . P C 2
H18A H 0.265874 0.179911 0.721695 0.026 Uiso 0.5 1 calc R U P C 2
H18B H 0.182629 0.196390 0.791120 0.026 Uiso 0.5 1 calc R U P C 2
C19 C 0.0034(7) 0.2216(7) 0.4527(10) 0.0300(18) Uani 0.5 1 d . . P C 2
H19A H -0.050213 0.271582 0.441462 0.045 Uiso 0.5 1 calc R U P C 2
H19B H -0.011985 0.134341 0.457945 0.045 Uiso 0.5 1 calc R U P C 2
H19C H 0.033859 0.234252 0.380063 0.045 Uiso 0.5 1 calc R U P C 2
O5 O 0.27175(9) 0.38970(14) 0.62650(15) 0.0242(3) Uani 1 1 d . . . . .
O6 O 0.35178(11) 0.31526(17) 0.6408(2) 0.0442(6) Uani 1 1 d . . . . .
H6 H 0.389(2) 0.373(3) 0.664(3) 0.056(10) Uiso 1 1 d . . . . .
O7 O 0.28524(10) 0.40031(18) 0.84726(16) 0.0394(5) Uani 1 1 d . . . . .
O8 O 0.30777(12) 0.53090(19) 0.84755(16) 0.0392(5) Uani 1 1 d . . . . .
H8 H 0.3530(19) 0.526(3) 0.811(3) 0.050(9) Uiso 1 1 d . . . . .

loop_
_atom_site_aniso_label
_atom_site_aniso_U_11
_atom_site_aniso_U_22
_atom_site_aniso_U_33
_atom_site_aniso_U_23
_atom_site_aniso_U_13
_atom_site_aniso_U_12
K1 0.0179(2) 0.01496(19) 0.01496(19) -0.00071(17) 0.00465(16) -0.00086(17)
C1 0.0150(9) 0.0092(8) 0.0147(9) -0.0017(7) 0.0032(8) -0.0010(7)
C2 0.0160(10) 0.0152(9) 0.0149(9) 0.0035(8) 0.0002(8) 0.0007(8)
C3 0.0226(11) 0.0232(10) 0.0134(10) 0.0032(8) 0.0050(9) 0.0031(9)
C4 0.0172(10) 0.0267(11) 0.0204(10) 0.0029(9) 0.0066(9) 0.0053(9)
C5 0.0174(10) 0.0245(11) 0.0188(10) 0.0030(9) 0.0013(8) 0.0061(8)
C6 0.0181(10) 0.0171(9) 0.0122(9) 0.0004(8) 0.0016(8) 0.0000(8)
C7 0.0272(12) 0.0569(17) 0.0323(13) 0.0076(12) 0.0138(11) 0.0168(12)
O1 0.0148(7) 0.0130(6) 0.0183(7) -0.0012(6) 0.0033(6) 0.0023(5)
O2 0.0109(7) 0.0152(7) 0.0287(8) 0.0022(6) -0.0015(6) 0.0008(5)
O3 0.0206(7) 0.0110(6) 0.0122(7) 0.0006(5) 0.0031(6) -0.0036(5)
O4 0.0298(8) 0.0111(7) 0.0207(8) 0.0023(6) 0.0136(7) -0.0019(6)
C8 0.0120(10) 0.0256(12) 0.0451(15) 0.0179(11) 0.0017(10) -0.0009(8)
C9 0.0164(11) 0.0364(13) 0.0303(12) 0.0129(11) 0.0063(10) 0.0058(9)
C10 0.016(2) 0.036(3) 0.025(2) 0.004(2) 0.0073(19) 0.0070(18)
C11 0.015(2) 0.039(3) 0.023(2) 0.006(2) 0.0030(18) -0.0008(19)
C12 0.018(2) 0.029(2) 0.029(2) 0.013(2) 0.0045(19) -0.0012(18)
C13 0.015(2) 0.015(2) 0.031(3) -0.002(2) 0.003(2) -0.0007(16)
C14 0.024(3) 0.061(6) 0.036(4) 0.007(5) 0.015(3) 0.002(4)
C15 0.023(2) 0.027(2) 0.023(2) 0.0004(19) 0.006(2) 0.0065(19)
C16 0.017(2) 0.034(2) 0.017(2) -0.0023(18) 0.0044(17) -0.0030(18)
C17 0.026(2) 0.017(2) 0.025(2) -0.0030(17) 0.0023(19) -0.0044(17)
C18 0.019(2) 0.014(2) 0.033(3) 0.004(2) 0.005(2) -0.0047(18)
C19 0.021(3) 0.046(5) 0.023(3) -0.008(4) 0.003(2) -0.005(3)
O5 0.0143(7) 0.0269(8) 0.0305(9) -0.0090(7) 0.0016(7) 0.0034(6)
O6 0.0132(8) 0.0325(10) 0.0839(16) -0.0363(10) -0.0006(9) 0.0046(7)
O7 0.0200(8) 0.0682(13) 0.0299(9) 0.0295(9) 0.0037(8) 0.0025(8)
O8 0.0277(9) 0.0632(13) 0.0267(9) -0.0208(9) 0.0047(8) 0.0050(9)

loop_
_atom_type_symbol
_atom_type_description
_atom_type_scat_dispersion_real
_atom_type_scat_dispersion_imag
_atom_type_scat_source
C C 0.0033 0.0016 'International Tables Vol C Tables 4.2.6.8 and 6.1.1.4'
H H 0.0000 0.0000 'International Tables Vol C Tables 4.2.6.8 and 6.1.1.4'
K K 0.2009 0.2494 'International Tables Vol C Tables 4.2.6.8 and 6.1.1.4'
O O 0.0106 0.0060 'International Tables Vol C Tables 4.2.6.8 and 6.1.1.4'

loop_
_geom_angle_atom_site_label_1
_geom_angle_atom_site_label_2
_geom_angle_atom_site_label_3
_geom_angle
_geom_angle_site_symmetry_1
_geom_angle_site_symmetry_3
_geom_angle_publ_flag
O4 K1 O6 116.21(6) . 4_566 ?
O4 K1 O7 100.90(5) . . ?
O6 K1 O7 92.24(5) 4_566 . ?
O4 K1 O1 134.66(4) . 3_667 ?
O6 K1 O1 98.80(6) 4_566 3_667 ?
O7 K1 O1 105.80(5) . 3_667 ?
O4 K1 O3 93.84(4) . 4_566 ?
O6 K1 O3 62.13(5) 4_566 4_566 ?
O7 K1 O3 154.19(4) . 4_566 ?
O1 K1 O3 77.25(4) 3_667 4_566 ?
O4 K1 O1 58.83(4) . . ?
O6 K1 O1 173.28(6) 4_566 . ?
O7 K1 O1 84.63(4) . . ?
O1 K1 O1 87.79(4) 3_667 . ?
O3 K1 O1 121.17(4) 4_566 . ?
O4 K1 O8 107.23(5) . . ?
O6 K1 O8 111.26(5) 4_566 . ?
O7 K1 O8 27.06(5) . . ?
O1 K1 O8 83.68(4) 3_667 . ?
O3 K1 O8 158.15(4) 4_566 . ?
O1 K1 O8 67.94(4) . . ?
O4 K1 K1 96.05(3) . 3_667 ?
O6 K1 K1 144.18(5) 4_566 3_667 ?
O7 K1 K1 96.72(4) . 3_667 ?
O1 K1 K1 45.40(3) 3_667 3_667 ?
O3 K1 K1 102.71(3) 4_566 3_667 ?
O1 K1 K1 42.39(3) . 3_667 ?
O8 K1 K1 70.01(4) . 3_667 ?
O4 K1 H8 93.9(5) . . ?
O6 K1 H8 125.7(5) 4_566 . ?
O7 K1 H8 35.7(5) . . ?
O1 K1 H8 87.3(5) 3_667 . ?
O3 K1 H8 164.0(6) 4_566 . ?
O1 K1 H8 52.8(5) . . ?
O8 K1 H8 15.5(5) . . ?
K1 K1 H8 62.5(5) 3_667 . ?
O1 C1 O3 109.64(14) . . ?
O1 C1 C6 104.26(15) . . ?
O3 C1 C6 114.33(15) . . ?
O1 C1 C2 113.75(15) . . ?
O3 C1 C2 103.26(15) . . ?
C6 C1 C2 111.88(15) . . ?
C1 C2 C3 111.89(16) . . ?
C1 C2 H2A 109.2 . . ?
C3 C2 H2A 109.2 . . ?
C1 C2 H2B 109.2 . . ?
C3 C2 H2B 109.2 . . ?
H2A C2 H2B 107.9 . . ?
C4 C3 C2 112.98(17) . . ?
C4 C3 H3A 109.0 . . ?
C2 C3 H3A 109.0 . . ?
C4 C3 H3B 109.0 . . ?
C2 C3 H3B 109.0 . . ?
H3A C3 H3B 107.8 . . ?
C3 C4 C7 111.30(18) . . ?
C3 C4 C5 109.68(17) . . ?
C7 C4 C5 110.94(18) . . ?
C3 C4 H4A 108.3 . . ?
C7 C4 H4A 108.3 . . ?
C5 C4 H4A 108.3 . . ?
C6 C5 C4 111.13(17) . . ?
C6 C5 H5A 109.4 . . ?
C4 C5 H5A 109.4 . . ?
C6 C5 H5B 109.4 . . ?
C4 C5 H5B 109.4 . . ?
H5A C5 H5B 108.0 . . ?
C1 C6 C5 111.84(16) . . ?
C1 C6 H6A 109.2 . . ?
C5 C6 H6A 109.2 . . ?
C1 C6 H6B 109.2 . . ?
C5 C6 H6B 109.2 . . ?
H6A C6 H6B 107.9 . . ?
C4 C7 H7A 109.5 . . ?
C4 C7 H7B 109.5 . . ?
H7A C7 H7B 109.5 . . ?
C4 C7 H7C 109.5 . . ?
H7A C7 H7C 109.5 . . ?
H7B C7 H7C 109.5 . . ?
C1 O1 O2 109.44(13) . . ?
C1 O1 K1 129.37(11) . 3_667 ?
O2 O1 K1 109.85(8) . 3_667 ?
C1 O1 K1 113.30(10) . . ?
O2 O1 K1 96.87(8) . . ?
K1 O1 K1 92.21(4) 3_667 . ?
C1 O3 O4 108.68(13) . . ?
C1 O3 K1 142.63(11) . 4_565 ?
O4 O3 K1 106.16(9) . 4_565 ?
O3 O4 K1 119.43(9) . . ?
O3 O4 H4 96.9(15) . . ?
K1 O4 H4 141.6(15) . . ?
O7 C8 O5 110.93(16) . . ?
O7 C8 C13 93.2(3) . . ?
O5 C8 C13 126.5(3) . . ?
O7 C8 C9 114.1(2) . . ?
O5 C8 C9 103.25(17) . . ?
C13 C8 C9 109.1(2) . . ?
O7 C8 C18 113.2(2) . . ?
O5 C8 C18 100.2(2) . . ?
C9 C8 C18 113.8(2) . . ?
C8 C9 C10 114.3(2) . . ?
C8 C9 C15 109.8(2) . . ?
C8 C9 H9BA 109.7 . . ?
C15 C9 H9BA 109.7 . . ?
C8 C9 H9BB 109.7 . . ?
C15 C9 H9BB 109.7 . . ?
H9BA C9 H9BB 108.2 . . ?
C8 C9 H9AA 108.7 . . ?
C10 C9 H9AA 108.7 . . ?
C8 C9 H9AB 108.7 . . ?
C10 C9 H9AB 108.7 . . ?
H9AA C9 H9AB 107.6 . . ?
C11 C10 C9 107.3(3) . . ?
C11 C10 H10A 110.3 . . ?
C9 C10 H10A 110.3 . . ?
C11 C10 H10B 110.3 . . ?
C9 C10 H10B 110.3 . . ?
H10A C10 H10B 108.5 . . ?
C10 C11 C12 109.9(3) . . ?
C10 C11 C14 110.8(5) . . ?
C12 C11 C14 111.4(5) . . ?
C10 C11 H11 108.2 . . ?
C12 C11 H11 108.2 . . ?
C14 C11 H11 108.2 . . ?
C13 C12 C11 112.6(4) . . ?
C13 C12 H12A 109.1 . . ?
C11 C12 H12A 109.1 . . ?
C13 C12 H12B 109.1 . . ?
C11 C12 H12B 109.1 . . ?
H12A C12 H12B 107.8 . . ?
C8 C13 C12 117.8(4) . . ?
C8 C13 H13A 107.8 . . ?
C12 C13 H13A 107.8 . . ?
C8 C13 H13B 107.8 . . ?
C12 C13 H13B 107.8 . . ?
H13A C13 H13B 107.2 . . ?
C11 C14 H14A 109.5 . . ?
C11 C14 H14B 109.5 . . ?
H14A C14 H14B 109.5 . . ?
C11 C14 H14C 109.5 . . ?
H14A C14 H14C 109.5 . . ?
H14B C14 H14C 109.5 . . ?
C16 C15 C9 115.7(3) . . ?
C16 C15 H15A 108.4 . . ?
C9 C15 H15A 108.4 . . ?
C16 C15 H15B 108.4 . . ?
C9 C15 H15B 108.4 . . ?
H15A C15 H15B 107.4 . . ?
C19 C16 C17 111.6(4) . . ?
C19 C16 C15 111.7(5) . . ?
C17 C16 C15 109.7(3) . . ?
C19 C16 H16 107.9 . . ?
C17 C16 H16 107.9 . . ?
C15 C16 H16 107.9 . . ?
C18 C17 C16 112.0(4) . . ?
C18 C17 H17A 109.2 . . ?
C16 C17 H17A 109.2 . . ?
C18 C17 H17B 109.2 . . ?
C16 C17 H17B 109.2 . . ?
H17A C17 H17B 107.9 . . ?
C17 C18 C8 115.3(4) . . ?
C17 C18 H18A 108.5 . . ?
C8 C18 H18A 108.5 . . ?
C17 C18 H18B 108.5 . . ?
C8 C18 H18B 108.5 . . ?
H18A C18 H18B 107.5 . . ?
C16 C19 H19A 109.5 . . ?
C16 C19 H19B 109.5 . . ?
H19A C19 H19B 109.5 . . ?
C16 C19 H19C 109.5 . . ?
H19A C19 H19C 109.5 . . ?
H19B C19 H19C 109.5 . . ?
C8 O5 O6 109.18(16) . . ?
O5 O6 K1 139.47(13) . 4_565 ?
O5 O6 H6 98(2) . . ?
K1 O6 H6 103(2) 4_565 . ?
C8 O7 O8 109.91(15) . . ?
C8 O7 K1 142.97(15) . . ?
O8 O7 K1 94.43(11) . . ?
O7 O8 K1 58.51(9) . . ?
O7 O8 H8 99(2) . . ?
K1 O8 H8 73(2) . . ?

loop_
_geom_bond_atom_site_label_1
_geom_bond_atom_site_label_2
_geom_bond_distance
_geom_bond_site_symmetry_2
_geom_bond_publ_flag
K1 O4 2.6735(14) . ?
K1 O6 2.6809(17) 4_566 ?
K1 O7 2.7341(17) . ?
K1 O1 2.7712(14) 3_667 ?
K1 O3 2.9249(14) 4_566 ?
K1 O1 2.9271(14) . ?
K1 O8 3.197(2) . ?
K1 K1 4.1077(9) 3_667 ?
K1 H8 3.05(3) . ?
C1 O1 1.424(2) . ?
C1 O3 1.425(2) . ?
C1 C6 1.516(3) . ?
C1 C2 1.522(3) . ?
C2 C3 1.529(3) . ?
C2 H2A 0.9900 . ?
C2 H2B 0.9900 . ?
C3 C4 1.515(3) . ?
C3 H3A 0.9900 . ?
C3 H3B 0.9900 . ?
C4 C7 1.529(3) . ?
C4 C5 1.531(3) . ?
C4 H4A 1.0000 . ?
C5 C6 1.527(3) . ?
C5 H5A 0.9900 . ?
C5 H5B 0.9900 . ?
C6 H6A 0.9900 . ?
C6 H6B 0.9900 . ?
C7 H7A 0.9800 . ?
C7 H7B 0.9800 . ?
C7 H7C 0.9800 . ?
O1 O2 1.4802(19) . ?
O3 O4 1.4728(18) . ?
O4 H4 0.98(3) . ?
C8 O7 1.413(3) . ?
C8 O5 1.415(3) . ?
C8 C13 1.496(5) . ?
C8 C9 1.512(3) . ?
C8 C18 1.614(5) . ?
C9 C10 1.604(4) . ?
C9 C15 1.641(5) . ?
C9 H9BA 0.9900 . ?
C9 H9BB 0.9900 . ?
C9 H9AA 0.9900 . ?
C9 H9AB 0.9900 . ?
C10 C11 1.512(6) . ?
C10 H10A 0.9900 . ?
C10 H10B 0.9900 . ?
C11 C12 1.523(6) . ?
C11 C14 1.530(11) . ?
C11 H11 1.0000 . ?
C12 C13 1.521(6) . ?
C12 H12A 0.9900 . ?
C12 H12B 0.9900 . ?
C13 H13A 0.9900 . ?
C13 H13B 0.9900 . ?
C14 H14A 0.9800 . ?
C14 H14B 0.9800 . ?
C14 H14C 0.9800 . ?
C15 C16 1.534(6) . ?
C15 H15A 0.9900 . ?
C15 H15B 0.9900 . ?
C16 C19 1.523(11) . ?
C16 C17 1.528(6) . ?
C16 H16 1.0000 . ?
C17 C18 1.524(7) . ?
C17 H17A 0.9900 . ?
C17 H17B 0.9900 . ?
C18 H18A 0.9900 . ?
C18 H18B 0.9900 . ?
C19 H19A 0.9800 . ?
C19 H19B 0.9800 . ?
C19 H19C 0.9800 . ?
O5 O6 1.463(2) . ?
O6 H6 0.86(3) . ?
O7 O8 1.459(3) . ?
O8 H8 0.86(3) . ?

loop_
_geom_hbond_atom_site_label_D
_geom_hbond_atom_site_label_H
_geom_hbond_atom_site_label_A
_geom_hbond_distance_DH
_geom_hbond_distance_HA
_geom_hbond_distance_DA
_geom_hbond_angle_DHA
_geom_hbond_site_symmetry_A
_geom_hbond_publ_flag
O4 H4 O2 0.98(3) 1.56(3) 2.5333(19) 176(2) 2_646 yes
O6 H6 O2 0.86(3) 1.77(3) 2.605(2) 164(3) . yes
O8 H8 O2 0.86(3) 1.74(3) 2.598(2) 176(3) . yes

loop_
_geom_torsion_atom_site_label_1
_geom_torsion_atom_site_label_2
_geom_torsion_atom_site_label_3
_geom_torsion_atom_site_label_4
_geom_torsion
_geom_torsion_site_symmetry_1
_geom_torsion_site_symmetry_2
_geom_torsion_site_symmetry_3
_geom_torsion_site_symmetry_4
_geom_torsion_publ_flag
O1 C1 C2 C3 169.05(16) . . . . ?
O3 C1 C2 C3 -72.2(2) . . . . ?
C6 C1 C2 C3 51.2(2) . . . . ?
C1 C2 C3 C4 -53.1(2) . . . . ?
C2 C3 C4 C7 178.43(18) . . . . ?
C2 C3 C4 C5 55.3(2) . . . . ?
C3 C4 C5 C6 -56.6(2) . . . . ?
C7 C4 C5 C6 179.99(19) . . . . ?
O1 C1 C6 C5 -176.93(15) . . . . ?
O3 C1 C6 C5 63.4(2) . . . . ?
C2 C1 C6 C5 -53.6(2) . . . . ?
C4 C5 C6 C1 56.6(2) . . . . ?
O3 C1 O1 O2 -63.11(17) . . . . ?
C6 C1 O1 O2 174.06(13) . . . . ?
C2 C1 O1 O2 51.93(19) . . . . ?
O3 C1 O1 K1 157.82(10) . . . 3_667 ?
C6 C1 O1 K1 34.99(19) . . . 3_667 ?
C2 C1 O1 K1 -87.14(18) . . . 3_667 ?
O3 C1 O1 K1 43.76(17) . . . . ?
C6 C1 O1 K1 -79.07(14) . . . . ?
C2 C1 O1 K1 158.80(12) . . . . ?
O1 C1 O3 O4 -61.74(18) . . . . ?
C6 C1 O3 O4 54.91(18) . . . . ?
C2 C1 O3 O4 176.70(13) . . . . ?
O1 C1 O3 K1 96.18(18) . . . 4_565 ?
C6 C1 O3 K1 -147.17(13) . . . 4_565 ?
C2 C1 O3 K1 -25.4(2) . . . 4_565 ?
C1 O3 O4 K1 52.06(15) . . . . ?
K1 O3 O4 K1 -114.20(8) 4_565 . . . ?
O7 C8 C9 C10 -52.3(3) . . . . ?
O5 C8 C9 C10 -172.7(3) . . . . ?
C13 C8 C9 C10 50.5(4) . . . . ?
O7 C8 C9 C15 -175.0(2) . . . . ?
O5 C8 C9 C15 64.6(3) . . . . ?
C18 C8 C9 C15 -43.1(3) . . . . ?
C8 C9 C10 C11 -59.6(4) . . . . ?
C9 C10 C11 C12 59.1(4) . . . . ?
C9 C10 C11 C14 -177.3(5) . . . . ?
C10 C11 C12 C13 -55.3(5) . . . . ?
C14 C11 C12 C13 -178.5(5) . . . . ?
O7 C8 C13 C12 71.6(4) . . . . ?
O5 C8 C13 C12 -169.2(3) . . . . ?
C9 C8 C13 C12 -45.3(5) . . . . ?
C11 C12 C13 C8 48.8(6) . . . . ?
C8 C9 C15 C16 50.3(4) . . . . ?
C9 C15 C16 C19 179.9(5) . . . . ?
C9 C15 C16 C17 -55.8(4) . . . . ?
C19 C16 C17 C18 180.0(5) . . . . ?
C15 C16 C17 C18 55.6(5) . . . . ?
C16 C17 C18 C8 -52.4(5) . . . . ?
O7 C8 C18 C17 179.7(3) . . . . ?
O5 C8 C18 C17 -62.1(4) . . . . ?
C9 C8 C18 C17 47.4(4) . . . . ?
O7 C8 O5 O6 58.4(2) . . . . ?
C13 C8 O5 O6 -52.6(4) . . . . ?
C9 C8 O5 O6 -178.98(17) . . . . ?
C18 C8 O5 O6 -61.4(2) . . . . ?
C8 O5 O6 K1 135.42(19) . . . 4_565 ?
O5 C8 O7 O8 62.1(2) . . . . ?
C13 C8 O7 O8 -166.6(2) . . . . ?
C9 C8 O7 O8 -53.9(2) . . . . ?
C18 C8 O7 O8 173.9(2) . . . . ?
O5 C8 O7 K1 -65.9(3) . . . . ?
C13 C8 O7 K1 65.4(3) . . . . ?
C9 C8 O7 K1 178.00(15) . . . . ?
C18 C8 O7 K1 45.8(3) . . . . ?
C8 O7 O8 K1 -151.60(16) . . . . ?
C1 O3 O4 H4 -141.1(16) . . . . ?
C8 O5 O6 H6 -103(2) . . . . ?
C8 O7 O8 H8 -88(2) . . . . ?
